data_4108327
loop_
_publ_author_name
'Ling Li'
'William W. Brennessel'
'William D. Jones'

_publ_contact_author_address 'Department of Chemistry, University of Rochester, Rochester, New York 14627'
_publ_contact_author_email jones@chem.rochester.edu
_publ_contact_author_name 'William D. Jones'
_publ_section_title
;
 An Efficient Low-Temperature Route to Polycyclic Isoquinoline Salt
 Synthesis via C-H Activation with [Cp*MCl2]2 (M = Rh, Ir)
;
_journal_name_full 'Journal of the American Chemical Society'
_journal_page_first 12414
_journal_page_last 12419
_journal_paper_doi 10.1021/ja802415h
_journal_volume 130
_journal_year 2008
_chemical_formula_moiety 'C23 H23 Cl N Rh'
_chemical_formula_sum 'C23 H23 Cl N Rh'
_chemical_formula_weight 451.78
_chemical_name_common jonll24
_chemical_name_systematic
;
  ?
;
_space_group_IT_number 14
_symmetry_cell_setting monoclinic
_symmetry_space_group_name_Hall '-P 2yn'
_symmetry_space_group_name_H-M 'P 1 21/n 1'
_atom_sites_solution_hydrogens geom
_atom_sites_solution_primary direct
_atom_sites_solution_secondary difmap
_audit_creation_method SHELXL-97
_cell_angle_alpha 90.00
_cell_angle_beta 100.211(1)
_cell_angle_gamma 90.00
_cell_formula_units_Z 4
_cell_length_a 8.1782(7)
_cell_length_b 14.4332(13)
_cell_length_c 15.9593(14)
_cell_measurement_reflns_used 4091
_cell_measurement_temperature 100.0(1)
_cell_measurement_theta_max 32.93
_cell_measurement_theta_min 2.59
_cell_volume 1854.0(3)
_computing_cell_refinement 'SAINT (Bruker, 2006)'
_computing_data_collection 'APEX2 (Bruker, 2006)'
_computing_data_reduction 'SAINT (Bruker, 2006)'
_computing_molecular_graphics 'SHELXTL (Bruker, 2000)'
_computing_publication_material 'SHELXTL (Bruker, 2000)'
_computing_structure_refinement 'SHELXL-97 (Sheldrick, 1997)'
_computing_structure_solution 'SIR97 (Altomare et al., 1999)'
_diffrn_ambient_temperature 100.0(1)
_diffrn_measured_fraction_theta_full 0.996
_diffrn_measured_fraction_theta_max 0.996
_diffrn_measurement_device_type 'Bruker SMART APEX II CCD Platform'
_diffrn_measurement_method 'area detector, \w scans per \f'
_diffrn_radiation_monochromator graphite
_diffrn_radiation_source 'fine-focus sealed tube'
_diffrn_radiation_type MoK\a
_diffrn_radiation_wavelength 0.71073
_diffrn_reflns_av_R_equivalents 0.0373
_diffrn_reflns_av_sigmaI/netI 0.0293
_diffrn_reflns_limit_h_max 12
_diffrn_reflns_limit_h_min -12
_diffrn_reflns_limit_k_max 21
_diffrn_reflns_limit_k_min -21
_diffrn_reflns_limit_l_max 23
_diffrn_reflns_limit_l_min -23
_diffrn_reflns_number 32237
_diffrn_reflns_theta_full 32.03
_diffrn_reflns_theta_max 32.03
_diffrn_reflns_theta_min 1.92
_exptl_absorpt_coefficient_mu 1.072
_exptl_absorpt_correction_T_max 0.8472
_exptl_absorpt_correction_T_min 0.8305
_exptl_absorpt_correction_type multi-scan
_exptl_absorpt_process_details 'SADABS (Sheldrick, 2007)'
_exptl_crystal_colour yellow-orange
_exptl_crystal_density_diffrn 1.619
_exptl_crystal_description block
_exptl_crystal_F_000 920
_exptl_crystal_size_max 0.18
_exptl_crystal_size_mid 0.18
_exptl_crystal_size_min 0.16
_refine_diff_density_max 1.265
_refine_diff_density_min -0.578
_refine_diff_density_rms 0.089
_refine_ls_extinction_method none
_refine_ls_goodness_of_fit_ref 1.031
_refine_ls_hydrogen_treatment constr
_refine_ls_matrix_type full
_refine_ls_number_parameters 240
_refine_ls_number_reflns 6425
_refine_ls_number_restraints 0
_refine_ls_restrained_S_all 1.031
_refine_ls_R_factor_all 0.0390
_refine_ls_R_factor_gt 0.0285
_refine_ls_shift/su_max 0.001
_refine_ls_shift/su_mean 0.000
_refine_ls_structure_factor_coef Fsqd
_refine_ls_weighting_details 'calc w=1/[\s^2^(Fo^2^)+(0.0233P)^2^+1.6991P] where P=(Fo^2^+2Fc^2^)/3'
_refine_ls_weighting_scheme calc
_refine_ls_wR_factor_gt 0.0602
_refine_ls_wR_factor_ref 0.0640
_reflns_number_gt 5366
_reflns_number_total 6425
_reflns_threshold_expression >2sigma(I)
_cod_data_source_file ja802415h_si_002_05.cif
_cod_data_source_block jonll24=2c
_cod_database_code 4108327

loop_
_symmetry_equiv_pos_as_xyz
'x, y, z'
'-x+1/2, y+1/2, -z+1/2'
'-x, -y, -z'
'x-1/2, -y-1/2, z-1/2'

loop_
_atom_site_label
_atom_site_type_symbol
_atom_site_fract_x
_atom_site_fract_y
_atom_site_fract_z
_atom_site_U_iso_or_equiv
_atom_site_adp_type
_atom_site_occupancy
_atom_site_symmetry_multiplicity
_atom_site_calc_flag
_atom_site_refinement_flags
Rh1 Rh 0.156002(16) 0.723472(9) 0.316819(8) 0.01390(4) Uani 1 1 d .
Cl1 Cl -0.04080(6) 0.77561(3) 0.40212(3) 0.02115(9) Uani 1 1 d .
N1 N 0.16972(18) 0.60085(10) 0.38806(9) 0.0167(3) Uani 1 1 d .
C1 C -0.0257(2) 0.64630(12) 0.24254(11) 0.0163(3) Uani 1 1 d .
C2 C -0.1298(2) 0.66928(15) 0.16741(12) 0.0214(4) Uani 1 1 d .
H2A H -0.1262 0.7302 0.1453 0.026 Uiso 1 1 calc R
C3 C -0.2415(2) 0.60407(15) 0.12286(12) 0.0243(4) Uani 1 1 d .
H3A H -0.3103 0.6218 0.0710 0.029 Uiso 1 1 calc R
C4 C -0.2527(2) 0.51515(15) 0.15321(12) 0.0234(4) Uani 1 1 d .
H4A H -0.3262 0.4716 0.1217 0.028 Uiso 1 1 calc R
C5 C -0.1542(2) 0.48959(13) 0.23145(12) 0.0192(3) Uani 1 1 d .
C6 C -0.0415(2) 0.55604(12) 0.27355(11) 0.0167(3) Uani 1 1 d .
C7 C 0.0608(2) 0.53286(12) 0.35268(11) 0.0158(3) Uani 1 1 d .
C8 C 0.0474(2) 0.44669(12) 0.39244(12) 0.0181(3) Uani 1 1 d .
C9 C 0.1482(2) 0.43140(13) 0.47215(12) 0.0206(4) Uani 1 1 d .
H9A H 0.1420 0.3746 0.5015 0.025 Uiso 1 1 calc R
C10 C 0.2562(2) 0.50004(13) 0.50716(12) 0.0199(3) Uani 1 1 d .
H10A H 0.3256 0.4904 0.5608 0.024 Uiso 1 1 calc R
C11 C 0.2643(2) 0.58394(13) 0.46412(11) 0.0177(3) Uani 1 1 d .
H11A H 0.3392 0.6304 0.4896 0.021 Uiso 1 1 calc R
C12 C -0.0700(2) 0.38103(13) 0.34863(13) 0.0214(4) Uani 1 1 d .
H12A H -0.0826 0.3227 0.3743 0.026 Uiso 1 1 calc R
C13 C -0.1634(2) 0.40066(13) 0.27137(13) 0.0224(4) Uani 1 1 d .
H13A H -0.2362 0.3547 0.2431 0.027 Uiso 1 1 calc R
C14 C 0.2770(2) 0.86302(12) 0.31928(12) 0.0199(3) Uani 1 1 d .
C15 C 0.2074(2) 0.83447(13) 0.23411(12) 0.0189(3) Uani 1 1 d .
C16 C 0.2937(2) 0.75183(13) 0.21591(11) 0.0171(3) Uani 1 1 d .
C17 C 0.4082(2) 0.72763(12) 0.29175(11) 0.0161(3) Uani 1 1 d .
C18 C 0.3999(2) 0.79755(12) 0.35510(11) 0.0177(3) Uani 1 1 d .
C19 C 0.2315(3) 0.94889(14) 0.36128(15) 0.0303(5) Uani 1 1 d .
H19A H 0.2971 1.0010 0.3458 0.045 Uiso 1 1 calc R
H19B H 0.2544 0.9405 0.4232 0.045 Uiso 1 1 calc R
H19C H 0.1130 0.9618 0.3425 0.045 Uiso 1 1 calc R
C20 C 0.0845(2) 0.88935(15) 0.17291(14) 0.0273(4) Uani 1 1 d .
H20A H 0.1351 0.9480 0.1601 0.041 Uiso 1 1 calc R
H20B H -0.0138 0.9020 0.1984 0.041 Uiso 1 1 calc R
H20C H 0.0517 0.8539 0.1202 0.041 Uiso 1 1 calc R
C21 C 0.2760(3) 0.70345(14) 0.13173(12) 0.0230(4) Uani 1 1 d .
H21A H 0.3059 0.7461 0.0891 0.035 Uiso 1 1 calc R
H21B H 0.1607 0.6831 0.1140 0.035 Uiso 1 1 calc R
H21C H 0.3498 0.6495 0.1370 0.035 Uiso 1 1 calc R
C22 C 0.5298(2) 0.64985(14) 0.30239(13) 0.0228(4) Uani 1 1 d .
H22A H 0.6404 0.6737 0.2986 0.034 Uiso 1 1 calc R
H22B H 0.4964 0.6039 0.2574 0.034 Uiso 1 1 calc R
H22C H 0.5324 0.6208 0.3581 0.034 Uiso 1 1 calc R
C23 C 0.5110(3) 0.80412(16) 0.44008(13) 0.0281(4) Uani 1 1 d .
H23A H 0.6105 0.8398 0.4346 0.042 Uiso 1 1 calc R
H23B H 0.5435 0.7417 0.4608 0.042 Uiso 1 1 calc R
H23C H 0.4517 0.8351 0.4804 0.042 Uiso 1 1 calc R

loop_
_atom_site_aniso_label
_atom_site_aniso_U_11
_atom_site_aniso_U_22
_atom_site_aniso_U_33
_atom_site_aniso_U_23
_atom_site_aniso_U_13
_atom_site_aniso_U_12
Rh1 0.01346(6) 0.01421(6) 0.01389(6) 0.00298(5) 0.00206(4) -0.00010(5)
Cl1 0.0209(2) 0.0199(2) 0.0247(2) 0.00404(17) 0.00962(16) 0.00313(16)
N1 0.0166(7) 0.0158(7) 0.0176(7) 0.0010(5) 0.0027(5) 0.0008(5)
C1 0.0151(7) 0.0198(8) 0.0144(7) 0.0014(6) 0.0034(6) 0.0006(6)
C2 0.0189(8) 0.0268(9) 0.0182(8) 0.0026(7) 0.0025(6) 0.0009(7)
C3 0.0185(8) 0.0355(11) 0.0179(8) -0.0023(8) 0.0009(7) -0.0006(8)
C4 0.0166(8) 0.0323(10) 0.0215(9) -0.0069(8) 0.0039(7) -0.0047(7)
C5 0.0160(8) 0.0217(9) 0.0214(8) -0.0051(7) 0.0076(6) -0.0020(7)
C6 0.0156(8) 0.0182(8) 0.0174(8) -0.0015(6) 0.0057(6) -0.0010(6)
C7 0.0144(7) 0.0152(8) 0.0190(8) -0.0007(6) 0.0057(6) 0.0008(6)
C8 0.0167(8) 0.0159(8) 0.0235(9) -0.0003(6) 0.0082(7) 0.0004(6)
C9 0.0234(9) 0.0155(8) 0.0248(9) 0.0037(7) 0.0091(7) 0.0025(7)
C10 0.0225(9) 0.0192(8) 0.0179(8) 0.0034(7) 0.0034(7) 0.0040(7)
C11 0.0177(8) 0.0176(8) 0.0173(8) 0.0008(6) 0.0018(6) 0.0008(6)
C12 0.0193(8) 0.0151(8) 0.0324(10) -0.0030(7) 0.0116(7) -0.0011(7)
C13 0.0185(8) 0.0192(9) 0.0315(10) -0.0072(7) 0.0096(7) -0.0047(7)
C14 0.0213(9) 0.0142(8) 0.0267(9) 0.0014(7) 0.0112(7) -0.0026(6)
C15 0.0166(8) 0.0166(8) 0.0236(9) 0.0073(7) 0.0038(6) 0.0003(6)
C16 0.0174(8) 0.0179(8) 0.0161(8) 0.0031(6) 0.0035(6) -0.0009(6)
C17 0.0150(7) 0.0162(8) 0.0178(7) 0.0034(6) 0.0046(6) -0.0002(6)
C18 0.0191(8) 0.0177(8) 0.0167(8) 0.0019(6) 0.0044(6) -0.0034(6)
C19 0.0358(11) 0.0183(9) 0.0409(12) -0.0030(8) 0.0181(10) -0.0012(8)
C20 0.0179(9) 0.0284(10) 0.0349(11) 0.0149(9) 0.0030(8) 0.0025(8)
C21 0.0258(9) 0.0281(10) 0.0151(8) 0.0005(7) 0.0031(7) -0.0044(7)
C22 0.0193(9) 0.0221(9) 0.0277(10) 0.0064(7) 0.0061(7) 0.0048(7)
C23 0.0295(10) 0.0347(11) 0.0186(9) -0.0015(8) 0.0005(7) -0.0093(8)

loop_
_atom_type_symbol
_atom_type_description
_atom_type_scat_dispersion_real
_atom_type_scat_dispersion_imag
_atom_type_scat_source
C C 0.0033 0.0016 'International Tables Vol C Tables 4.2.6.8 and 6.1.1.4'
H H 0.0000 0.0000 'International Tables Vol C Tables 4.2.6.8 and 6.1.1.4'
N N 0.0061 0.0033 'International Tables Vol C Tables 4.2.6.8 and 6.1.1.4'
Cl Cl 0.1484 0.1585 'International Tables Vol C Tables 4.2.6.8 and 6.1.1.4'
Rh Rh -1.1178 0.9187 'International Tables Vol C Tables 4.2.6.8 and 6.1.1.4'

loop_
_geom_angle_atom_site_label_1
_geom_angle_atom_site_label_2
_geom_angle_atom_site_label_3
_geom_angle
C1 Rh1 N1 79.58(6)
C1 Rh1 C16 95.26(7)
N1 Rh1 C16 125.40(6)
C1 Rh1 C15 104.36(7)
N1 Rh1 C15 163.46(6)
C16 Rh1 C15 38.93(7)
C1 Rh1 C17 121.46(7)
N1 Rh1 C17 99.33(6)
C16 Rh1 C17 38.72(7)
C15 Rh1 C17 64.74(7)
C1 Rh1 C14 140.21(7)
N1 Rh1 C14 140.20(7)
C16 Rh1 C14 63.65(7)
C15 Rh1 C14 38.05(7)
C17 Rh1 C14 63.08(7)
C1 Rh1 C18 158.28(7)
N1 Rh1 C18 107.12(6)
C16 Rh1 C18 63.80(7)
C15 Rh1 C18 63.58(7)
C17 Rh1 C18 37.93(7)
C14 Rh1 C18 36.95(7)
C1 Rh1 Cl1 90.47(5)
N1 Rh1 Cl1 86.21(4)
C16 Rh1 Cl1 148.39(5)
C15 Rh1 Cl1 109.60(5)
C17 Rh1 Cl1 148.07(5)
C14 Rh1 Cl1 92.67(5)
C18 Rh1 Cl1 110.33(5)
C11 N1 C7 117.96(15)
C11 N1 Rh1 127.70(12)
C7 N1 Rh1 114.25(11)
C2 C1 C6 116.51(17)
C2 C1 Rh1 129.87(14)
C6 C1 Rh1 113.61(12)
C1 C2 C3 121.38(19)
C1 C2 H2A 119.3
C3 C2 H2A 119.3
C4 C3 C2 121.33(18)
C4 C3 H3A 119.3
C2 C3 H3A 119.3
C3 C4 C5 119.41(18)
C3 C4 H4A 120.3
C5 C4 H4A 120.3
C4 C5 C6 117.72(17)
C4 C5 C13 123.95(18)
C6 C5 C13 118.32(17)
C1 C6 C5 123.57(17)
C1 C6 C7 116.93(16)
C5 C6 C7 119.48(17)
N1 C7 C8 122.70(16)
N1 C7 C6 115.54(15)
C8 C7 C6 121.74(16)
C9 C8 C7 117.80(17)
C9 C8 C12 124.76(17)
C7 C8 C12 117.44(17)
C10 C9 C8 119.01(17)
C10 C9 H9A 120.5
C8 C9 H9A 120.5
C9 C10 C11 120.38(17)
C9 C10 H10A 119.8
C11 C10 H10A 119.8
N1 C11 C10 122.13(17)
N1 C11 H11A 118.9
C10 C11 H11A 118.9
C13 C12 C8 121.48(18)
C13 C12 H12A 119.3
C8 C12 H12A 119.3
C12 C13 C5 121.45(17)
C12 C13 H13A 119.3
C5 C13 H13A 119.3
C18 C14 C15 108.81(16)
C18 C14 C19 125.98(19)
C15 C14 C19 125.17(18)
C18 C14 Rh1 71.85(10)
C15 C14 Rh1 68.06(10)
C19 C14 Rh1 127.70(13)
C14 C15 C16 107.57(15)
C14 C15 C20 124.91(18)
C16 C15 C20 127.02(18)
C14 C15 Rh1 73.90(10)
C16 C15 Rh1 70.44(10)
C20 C15 Rh1 127.50(13)
C17 C16 C15 107.51(16)
C17 C16 C21 125.96(17)
C15 C16 C21 126.41(17)
C17 C16 Rh1 70.99(10)
C15 C16 Rh1 70.63(10)
C21 C16 Rh1 126.84(13)
C16 C17 C18 108.45(15)
C16 C17 C22 127.01(17)
C18 C17 C22 124.24(16)
C16 C17 Rh1 70.29(10)
C18 C17 Rh1 74.02(10)
C22 C17 Rh1 126.51(13)
C14 C18 C17 107.55(16)
C14 C18 C23 126.46(18)
C17 C18 C23 125.79(17)
C14 C18 Rh1 71.20(10)
C17 C18 Rh1 68.04(10)
C23 C18 Rh1 130.02(13)
C14 C19 H19A 109.5
C14 C19 H19B 109.5
H19A C19 H19B 109.5
C14 C19 H19C 109.5
H19A C19 H19C 109.5
H19B C19 H19C 109.5
C15 C20 H20A 109.5
C15 C20 H20B 109.5
H20A C20 H20B 109.5
C15 C20 H20C 109.5
H20A C20 H20C 109.5
H20B C20 H20C 109.5
C16 C21 H21A 109.5
C16 C21 H21B 109.5
H21A C21 H21B 109.5
C16 C21 H21C 109.5
H21A C21 H21C 109.5
H21B C21 H21C 109.5
C17 C22 H22A 109.5
C17 C22 H22B 109.5
H22A C22 H22B 109.5
C17 C22 H22C 109.5
H22A C22 H22C 109.5
H22B C22 H22C 109.5
C18 C23 H23A 109.5
C18 C23 H23B 109.5
H23A C23 H23B 109.5
C18 C23 H23C 109.5
H23A C23 H23C 109.5
H23B C23 H23C 109.5

loop_
_geom_bond_atom_site_label_1
_geom_bond_atom_site_label_2
_geom_bond_distance
Rh1 C1 2.0565(18)
Rh1 N1 2.0958(15)
Rh1 C16 2.1614(18)
Rh1 C15 2.1639(18)
Rh1 C17 2.1707(17)
Rh1 C14 2.2414(18)
Rh1 C18 2.2500(18)
Rh1 Cl1 2.4056(5)
N1 C11 1.341(2)
N1 C7 1.378(2)
C1 C2 1.382(2)
C1 C6 1.408(2)
C2 C3 1.413(3)
C2 H2A 0.9500
C3 C4 1.381(3)
C3 H3A 0.9500
C4 C5 1.410(3)
C4 H4A 0.9500
C5 C6 1.415(2)
C5 C13 1.441(3)
C6 C7 1.425(2)
C7 C8 1.409(2)
C8 C9 1.405(3)
C8 C12 1.439(3)
C9 C10 1.378(3)
C9 H9A 0.9500
C10 C11 1.400(2)
C10 H10A 0.9500
C11 H11A 0.9500
C12 C13 1.360(3)
C12 H12A 0.9500
C13 H13A 0.9500
C14 C18 1.423(3)
C14 C15 1.438(3)
C14 C19 1.487(3)
C15 C16 1.441(3)
C15 C20 1.498(3)
C16 C17 1.436(2)
C16 C21 1.498(3)
C17 C18 1.439(3)
C17 C22 1.489(2)
C18 C23 1.496(3)
C19 H19A 0.9800
C19 H19B 0.9800
C19 H19C 0.9800
C20 H20A 0.9800
C20 H20B 0.9800
C20 H20C 0.9800
C21 H21A 0.9800
C21 H21B 0.9800
C21 H21C 0.9800
C22 H22A 0.9800
C22 H22B 0.9800
C22 H22C 0.9800
C23 H23A 0.9800
C23 H23B 0.9800
C23 H23C 0.9800

loop_
_geom_torsion_atom_site_label_1
_geom_torsion_atom_site_label_2
_geom_torsion_atom_site_label_3
_geom_torsion_atom_site_label_4
_geom_torsion
C1 Rh1 N1 C11 -175.47(16)
C16 Rh1 N1 C11 95.47(16)
C15 Rh1 N1 C11 79.1(3)
C17 Rh1 N1 C11 64.03(16)
C14 Rh1 N1 C11 5.3(2)
C18 Rh1 N1 C11 25.82(16)
Cl1 Rh1 N1 C11 -84.30(15)
C1 Rh1 N1 C7 0.90(12)
C16 Rh1 N1 C7 -88.16(13)
C15 Rh1 N1 C7 -104.5(2)
C17 Rh1 N1 C7 -119.60(12)
C14 Rh1 N1 C7 -178.30(11)
C18 Rh1 N1 C7 -157.81(12)
Cl1 Rh1 N1 C7 92.07(12)
N1 Rh1 C1 C2 179.02(18)
C16 Rh1 C1 C2 -55.91(18)
C15 Rh1 C1 C2 -17.43(18)
C17 Rh1 C1 C2 -86.35(18)
C14 Rh1 C1 C2 -1.8(2)
C18 Rh1 C1 C2 -70.7(3)
Cl1 Rh1 C1 C2 92.95(17)
N1 Rh1 C1 C6 -2.38(13)
C16 Rh1 C1 C6 122.69(13)
C15 Rh1 C1 C6 161.17(13)
C17 Rh1 C1 C6 92.25(14)
C14 Rh1 C1 C6 176.82(11)
C18 Rh1 C1 C6 107.9(2)
Cl1 Rh1 C1 C6 -88.44(13)
C6 C1 C2 C3 -2.3(3)
Rh1 C1 C2 C3 176.30(14)
C1 C2 C3 C4 0.9(3)
C2 C3 C4 C5 1.8(3)
C3 C4 C5 C6 -3.0(3)
C3 C4 C5 C13 176.13(18)
C2 C1 C6 C5 1.0(3)
Rh1 C1 C6 C5 -177.77(13)
C2 C1 C6 C7 -177.61(16)
Rh1 C1 C6 C7 3.6(2)
C4 C5 C6 C1 1.6(3)
C13 C5 C6 C1 -177.57(17)
C4 C5 C6 C7 -179.82(16)
C13 C5 C6 C7 1.0(2)
C11 N1 C7 C8 -1.1(2)
Rh1 N1 C7 C8 -177.83(13)
C11 N1 C7 C6 177.49(15)
Rh1 N1 C7 C6 0.75(19)
C1 C6 C7 N1 -2.9(2)
C5 C6 C7 N1 178.42(15)
C1 C6 C7 C8 175.71(16)
C5 C6 C7 C8 -3.0(3)
N1 C7 C8 C9 1.2(3)
C6 C7 C8 C9 -177.30(16)
N1 C7 C8 C12 -179.41(16)
C6 C7 C8 C12 2.1(2)
C7 C8 C9 C10 -0.9(3)
C12 C8 C9 C10 179.79(17)
C8 C9 C10 C11 0.5(3)
C7 N1 C11 C10 0.6(3)
Rh1 N1 C11 C10 176.90(13)
C9 C10 C11 N1 -0.4(3)
C9 C8 C12 C13 -179.89(18)
C7 C8 C12 C13 0.8(3)
C8 C12 C13 C5 -2.7(3)
C4 C5 C13 C12 -177.31(18)
C6 C5 C13 C12 1.8(3)
C1 Rh1 C14 C18 -144.95(11)
N1 Rh1 C14 C18 33.82(15)
C16 Rh1 C14 C18 -80.73(11)
C15 Rh1 C14 C18 -119.86(15)
C17 Rh1 C14 C18 -37.20(10)
Cl1 Rh1 C14 C18 121.11(10)
C1 Rh1 C14 C15 -25.09(16)
N1 Rh1 C14 C15 153.68(11)
C16 Rh1 C14 C15 39.13(10)
C17 Rh1 C14 C15 82.66(11)
C18 Rh1 C14 C15 119.86(15)
Cl1 Rh1 C14 C15 -119.03(10)
C1 Rh1 C14 C19 93.2(2)
N1 Rh1 C14 C19 -88.1(2)
C16 Rh1 C14 C19 157.4(2)
C15 Rh1 C14 C19 118.3(2)
C17 Rh1 C14 C19 -159.1(2)
C18 Rh1 C14 C19 -121.9(2)
Cl1 Rh1 C14 C19 -0.77(19)
C18 C14 C15 C16 -2.3(2)
C19 C14 C15 C16 175.67(17)
Rh1 C14 C15 C16 -62.81(12)
C18 C14 C15 C20 -174.64(17)
C19 C14 C15 C20 3.3(3)
Rh1 C14 C15 C20 124.83(18)
C18 C14 C15 Rh1 60.53(12)
C19 C14 C15 Rh1 -121.51(18)
C1 Rh1 C15 C14 163.73(11)
N1 Rh1 C15 C14 -94.4(2)
C16 Rh1 C15 C14 -115.85(15)
C17 Rh1 C15 C14 -77.92(11)
C18 Rh1 C15 C14 -35.60(10)
Cl1 Rh1 C15 C14 67.99(10)
C1 Rh1 C15 C16 -80.42(11)
N1 Rh1 C15 C16 21.5(3)
C17 Rh1 C15 C16 37.93(10)
C14 Rh1 C15 C16 115.85(15)
C18 Rh1 C15 C16 80.25(11)
Cl1 Rh1 C15 C16 -176.16(9)
C1 Rh1 C15 C20 41.77(19)
N1 Rh1 C15 C20 143.7(2)
C16 Rh1 C15 C20 122.2(2)
C17 Rh1 C15 C20 160.1(2)
C14 Rh1 C15 C20 -122.0(2)
C18 Rh1 C15 C20 -157.6(2)
Cl1 Rh1 C15 C20 -53.97(19)
C14 C15 C16 C17 3.3(2)
C20 C15 C16 C17 175.47(17)
Rh1 C15 C16 C17 -61.77(12)
C14 C15 C16 C21 -172.87(17)
C20 C15 C16 C21 -0.7(3)
Rh1 C15 C16 C21 122.04(18)
C14 C15 C16 Rh1 65.09(12)
C20 C15 C16 Rh1 -122.76(19)
C1 Rh1 C16 C17 -136.30(11)
N1 Rh1 C16 C17 -55.37(13)
C15 Rh1 C16 C17 117.29(15)
C14 Rh1 C16 C17 79.05(11)
C18 Rh1 C16 C17 37.66(10)
Cl1 Rh1 C16 C17 124.19(10)
C1 Rh1 C16 C15 106.40(11)
N1 Rh1 C16 C15 -172.66(10)
C17 Rh1 C16 C15 -117.29(15)
C14 Rh1 C16 C15 -38.24(10)
C18 Rh1 C16 C15 -79.63(11)
Cl1 Rh1 C16 C15 6.90(16)
C1 Rh1 C16 C21 -15.11(17)
N1 Rh1 C16 C21 65.83(18)
C15 Rh1 C16 C21 -121.5(2)
C17 Rh1 C16 C21 121.2(2)
C14 Rh1 C16 C21 -159.76(19)
C18 Rh1 C16 C21 158.85(18)
Cl1 Rh1 C16 C21 -114.61(16)
C15 C16 C17 C18 -3.1(2)
C21 C16 C17 C18 173.08(17)
Rh1 C16 C17 C18 -64.68(12)
C15 C16 C17 C22 -177.03(17)
C21 C16 C17 C22 -0.8(3)
Rh1 C16 C17 C22 121.43(18)
C15 C16 C17 Rh1 61.54(12)
C21 C16 C17 Rh1 -122.25(18)
C1 Rh1 C17 C16 53.75(13)
N1 Rh1 C17 C16 137.18(10)
C15 Rh1 C17 C16 -38.13(11)
C14 Rh1 C17 C16 -80.65(11)
C18 Rh1 C17 C16 -116.89(15)
Cl1 Rh1 C17 C16 -124.94(10)
C1 Rh1 C17 C18 170.64(10)
N1 Rh1 C17 C18 -105.93(10)
C16 Rh1 C17 C18 116.89(15)
C15 Rh1 C17 C18 78.76(11)
C14 Rh1 C17 C18 36.24(10)
Cl1 Rh1 C17 C18 -8.05(15)
C1 Rh1 C17 C22 -68.28(18)
N1 Rh1 C17 C22 15.15(17)
C16 Rh1 C17 C22 -122.0(2)
C15 Rh1 C17 C22 -160.16(18)
C14 Rh1 C17 C22 157.32(18)
C18 Rh1 C17 C22 121.1(2)
Cl1 Rh1 C17 C22 113.04(16)
C15 C14 C18 C17 0.3(2)
C19 C14 C18 C17 -177.59(17)
Rh1 C14 C18 C17 58.54(12)
C15 C14 C18 C23 175.43(17)
C19 C14 C18 C23 -2.5(3)
Rh1 C14 C18 C23 -126.38(19)
C15 C14 C18 Rh1 -58.19(12)
C19 C14 C18 Rh1 123.87(19)
C16 C17 C18 C14 1.7(2)
C22 C17 C18 C14 175.84(16)
Rh1 C17 C18 C14 -60.53(12)
C16 C17 C18 C23 -173.39(17)
C22 C17 C18 C23 0.7(3)
Rh1 C17 C18 C23 124.34(18)
C16 C17 C18 Rh1 62.27(12)
C22 C17 C18 Rh1 -123.63(17)
C1 Rh1 C18 C14 96.7(2)
N1 Rh1 C18 C14 -158.12(10)
C16 Rh1 C18 C14 80.28(11)
C15 Rh1 C18 C14 36.64(11)
C17 Rh1 C18 C14 118.73(15)
Cl1 Rh1 C18 C14 -65.80(11)
C1 Rh1 C18 C17 -22.0(2)
N1 Rh1 C18 C17 83.15(11)
C16 Rh1 C18 C17 -38.45(10)
C15 Rh1 C18 C17 -82.09(11)
C14 Rh1 C18 C17 -118.73(15)
Cl1 Rh1 C18 C17 175.47(9)
C1 Rh1 C18 C23 -141.0(2)
N1 Rh1 C18 C23 -35.85(19)
C16 Rh1 C18 C23 -157.4(2)
C15 Rh1 C18 C23 158.9(2)
C17 Rh1 C18 C23 -119.0(2)
C14 Rh1 C18 C23 122.3(2)
Cl1 Rh1 C18 C23 56.47(19)
